data_7105528
loop_
_publ_author_name
'Dallanegra, Romaeo'
'Chaplin, Adrian B.'
'Tsim, Jennifer'
'Weller, Andrew S.'

_publ_section_title
;
 Amino-borane oligomers bound to a Rh(i) metal fragment
;
_journal_issue 18
_journal_name_full 'Chemical Communications'
_journal_page_first 3092
_journal_page_last 3094
_journal_paper_doi 10.1039/c003055d
_journal_volume 46
_journal_year 2010
_chemical_formula_moiety 'C32 H12 B F24, C14 H39 B3 N3 P Rh, 0.5(C5 H12)'
_chemical_formula_sum 'C48.5 H57 B4 F24 N3 P Rh'
_chemical_formula_weight 1315.09
_chemical_melting_point ?
_space_group_IT_number 14
_symmetry_cell_setting monoclinic
_symmetry_space_group_name_Hall '-P 2ybc'
_symmetry_space_group_name_H-M 'P 1 21/c 1'
_atom_sites_solution_hydrogens geom
_atom_sites_solution_primary direct
_atom_sites_solution_secondary difmap
_audit_creation_method SHELXL-97
_cell_angle_alpha 90.00
_cell_angle_beta 98.7365(4)
_cell_angle_gamma 90.00
_cell_formula_units_Z 4
_cell_length_a 13.22060(10)
_cell_length_b 18.33470(10)
_cell_length_c 24.0722(2)
_cell_measurement_reflns_used 13437
_cell_measurement_temperature 150(2)
_cell_measurement_theta_max 27.485
_cell_measurement_theta_min 5.097
_cell_volume 5767.30(7)
_computing_cell_refinement 'Denzo/Scalepack (Otwinowski & Minor 1997)'
_computing_data_collection 'Collect (Nonius BV, 1997-2000)'
_computing_data_reduction 'Denzo/Scalepack (Otwinowski & Minor 1997)'
_computing_molecular_graphics 'ORTEP3 (Farrugia, 1997)'
_computing_publication_material 'Bruker SHELXTL'
_computing_structure_refinement 'SHELXL-97 (Sheldrick, 2008)'
_computing_structure_solution 'SIR2004 (Burla et al., 2005)'
_diffrn_ambient_temperature 150(2)
_diffrn_detector_area_resol_mean 9
_diffrn_measured_fraction_theta_full 0.992
_diffrn_measured_fraction_theta_max 0.992
_diffrn_measurement_device '95mm CCD camera on \k-goniostat'
_diffrn_measurement_device_type KappaCCD
_diffrn_measurement_method CCD
_diffrn_radiation_monochromator 'horizonally mounted graphite crystal'
_diffrn_radiation_source 'fine-focus sealed tube'
_diffrn_radiation_type MoK\a
_diffrn_radiation_wavelength 0.71073
_diffrn_reflns_av_R_equivalents 0.0231
_diffrn_reflns_av_sigmaI/netI 0.0330
_diffrn_reflns_limit_h_max 16
_diffrn_reflns_limit_h_min -16
_diffrn_reflns_limit_k_max 22
_diffrn_reflns_limit_k_min -22
_diffrn_reflns_limit_l_max 30
_diffrn_reflns_limit_l_min -30
_diffrn_reflns_number 22949
_diffrn_reflns_theta_full 26.37
_diffrn_reflns_theta_max 26.37
_diffrn_reflns_theta_min 5.14
_exptl_absorpt_coefficient_mu 0.438
_exptl_absorpt_correction_T_max 1.0
_exptl_absorpt_correction_T_min 0.918
_exptl_absorpt_correction_type multi-scan
_exptl_absorpt_process_details 'Denzo/Scalepack (Otwinowski & Minor 1997)'
_exptl_crystal_colour yellow
_exptl_crystal_density_diffrn 1.515
_exptl_crystal_density_meas ?
_exptl_crystal_density_method .
_exptl_crystal_description block
_exptl_crystal_F_000 2660
_exptl_crystal_size_max 0.26
_exptl_crystal_size_mid 0.24
_exptl_crystal_size_min 0.22
_refine_diff_density_max 0.699
_refine_diff_density_min -0.619
_refine_diff_density_rms 0.067
_refine_ls_extinction_method none
_refine_ls_goodness_of_fit_ref 1.041
_refine_ls_hydrogen_treatment mixed
_refine_ls_matrix_type full
_refine_ls_number_parameters 930
_refine_ls_number_reflns 11699
_refine_ls_number_restraints 590
_refine_ls_restrained_S_all 1.187
_refine_ls_R_factor_all 0.0552
_refine_ls_R_factor_gt 0.0415
_refine_ls_shift/su_max 0.002
_refine_ls_shift/su_mean 0.000
_refine_ls_structure_factor_coef Fsqd
_refine_ls_weighting_details 'calc w=1/[\s^2^(Fo^2^)+(0.0577P)^2^+5.3549P] where P=(Fo^2^+2Fc^2^)/3'
_refine_ls_weighting_scheme calc
_refine_ls_wR_factor_gt 0.1055
_refine_ls_wR_factor_ref 0.1143
_reflns_number_gt 9473
_reflns_number_total 11699
_reflns_threshold_expression >2sigma(I)
_cod_data_source_file c003055d.txt
_cod_data_source_block 4b
_cod_depositor_comments
;
The following automatic conversions were performed:
'_symmetry_cell_setting' value 'Monoclinic' changed to 'monoclinic'
according to '/home/saulius/struct/CIF-dictionaries/cif_core.dic'
dictionary named 'cif_core.dic' version 2.4.1 from 2010-06-29.

Automatic conversion script
Id: cif_fix_enum 1527 2010-12-29 10:47:43Z saulius 

The following automatic conversions were performed:

'_chemical_melting_point' value 'not measured' was changed to '?' -
the value is undefined or not given.

Automatic conversion script
Id: cif_fix_values 1646 2011-03-28 12:23:43Z adriana 
;
_cod_original_sg_symbol_H-M P2(1)/c
_cod_original_formula_sum 'C48.50 H57 B4 F24 N3 P Rh'
_cod_database_code 7105528

loop_
_symmetry_equiv_pos_as_xyz
'x, y, z'
'-x, y+1/2, -z+1/2'
'-x, -y, -z'
'x, -y-1/2, z-1/2'

loop_
_atom_site_label
_atom_site_type_symbol
_atom_site_fract_x
_atom_site_fract_y
_atom_site_fract_z
_atom_site_U_iso_or_equiv
_atom_site_adp_type
_atom_site_occupancy
_atom_site_symmetry_multiplicity
_atom_site_calc_flag
_atom_site_refinement_flags
_atom_site_disorder_assembly
_atom_site_disorder_group
Rh1 Rh 0.364944(16) 0.224741(13) 1.019430(9) 0.02664(9) Uani 1 1 d . A .
P1 P 0.47634(6) 0.20043(5) 0.96072(3) 0.03117(18) Uani 1 1 d D . .
B1 B 0.2143(3) 0.2642(2) 1.07702(17) 0.0389(8) Uani 1 1 d . . .
H1A H 0.298(3) 0.238(2) 1.0806(15) 0.047 Uiso 1 1 d . . .
H1B H 0.200(3) 0.273(2) 1.1187(16) 0.047 Uiso 1 1 d . . .
N1 N 0.1457(2) 0.27741(15) 0.95223(12) 0.0381(6) Uani 1 1 d . . .
H1 H 0.0806 0.2948 0.9550 0.046 Uiso 1 1 calc R . .
C1 C 0.1540(3) 0.2714(2) 0.89134(15) 0.0499(9) Uani 1 1 d . . .
H1C H 0.2196 0.2489 0.8870 0.075 Uiso 1 1 calc R . .
H1D H 0.1499 0.3202 0.8745 0.075 Uiso 1 1 calc R . .
H1E H 0.0978 0.2413 0.8725 0.075 Uiso 1 1 calc R . .
B2 B 0.1566(3) 0.1998(2) 0.98062(16) 0.0355(8) Uani 1 1 d . . .
H2A H 0.241(3) 0.1802(19) 0.9810(14) 0.043 Uiso 1 1 d . . .
H2B H 0.101(3) 0.161(2) 0.9588(14) 0.043 Uiso 1 1 d . . .
N2 N 0.1401(2) 0.20748(15) 1.04347(12) 0.0380(6) Uani 1 1 d . . .
H2 H 0.0735 0.2238 1.0436 0.046 Uiso 1 1 calc R . .
C2 C 0.1500(3) 0.1344(2) 1.07178(17) 0.0485(9) Uani 1 1 d . . .
H2C H 0.2194 0.1154 1.0718 0.073 Uiso 1 1 calc R . .
H2D H 0.1002 0.1005 1.0515 0.073 Uiso 1 1 calc R . .
H2E H 0.1370 0.1394 1.1106 0.073 Uiso 1 1 calc R . .
B3 B 0.2254(3) 0.3331(2) 0.98332(18) 0.0386(8) Uani 1 1 d . . .
H3A H 0.310(3) 0.309(2) 0.9839(15) 0.046 Uiso 1 1 d . . .
H3B H 0.222(3) 0.387(2) 0.9611(15) 0.046 Uiso 1 1 d . . .
N3 N 0.2076(2) 0.33962(15) 1.04615(13) 0.0416(7) Uani 1 1 d . . .
H3 H 0.1420 0.3579 1.0462 0.050 Uiso 1 1 calc R . .
C3 C 0.2815(3) 0.3923(2) 1.07758(19) 0.0548(10) Uani 1 1 d . . .
H3C H 0.2688 0.3959 1.1165 0.082 Uiso 1 1 calc R . .
H3D H 0.2727 0.4404 1.0597 0.082 Uiso 1 1 calc R . .
H3E H 0.3516 0.3752 1.0771 0.082 Uiso 1 1 calc R . .
C4 C 0.5848(2) 0.17339(19) 1.01369(13) 0.0365(7) Uani 1 1 d . A .
H4 H 0.6481 0.1587 0.9984 0.044 Uiso 1 1 calc R . .
C5 C 0.5399(3) 0.1146(2) 1.04826(16) 0.0457(8) Uani 1 1 d . . .
H5A H 0.5057 0.0755 1.0240 0.055 Uiso 1 1 calc R A .
H5B H 0.5929 0.0929 1.0770 0.055 Uiso 1 1 calc R . .
C6 C 0.4634(3) 0.1593(2) 1.07492(14) 0.0404(8) Uani 1 1 d D A .
H6 H 0.428(3) 0.135(2) 1.1035(14) 0.049 Uiso 1 1 d D . .
C7 C 0.4982(2) 0.2326(2) 1.07853(14) 0.0409(8) Uani 1 1 d D . .
H7 H 0.488(3) 0.2682(18) 1.1080(15) 0.049 Uiso 1 1 d D . .
C8 C 0.5983(2) 0.2369(2) 1.05510(15) 0.0440(8) Uani 1 1 d . A .
H8A H 0.6580 0.2296 1.0848 0.053 Uiso 1 1 calc R . .
H8B H 0.6054 0.2839 1.0359 0.053 Uiso 1 1 calc R . .
C9 C 0.4531(4) 0.1311(3) 0.9045(2) 0.0344(12) Uani 0.783(12) 1 d PDU A 1
H9 H 0.4373 0.1577 0.8679 0.041 Uiso 0.783(12) 1 calc PR A 1
C10 C 0.3604(3) 0.0839(3) 0.9106(3) 0.0392(13) Uani 0.783(12) 1 d PU A 1
H10A H 0.3517 0.0466 0.8811 0.059 Uiso 0.783(12) 1 calc PR A 1
H10B H 0.2991 0.1145 0.9071 0.059 Uiso 0.783(12) 1 calc PR A 1
H10C H 0.3709 0.0602 0.9475 0.059 Uiso 0.783(12) 1 calc PR A 1
C11 C 0.5470(7) 0.0836(5) 0.9013(4) 0.0452(18) Uani 0.783(12) 1 d PU A 1
H11A H 0.5628 0.0549 0.9359 0.068 Uiso 0.783(12) 1 calc PR A 1
H11B H 0.6055 0.1148 0.8970 0.068 Uiso 0.783(12) 1 calc PR A 1
H11C H 0.5330 0.0507 0.8690 0.068 Uiso 0.783(12) 1 calc PR A 1
C109 C 0.4466(14) 0.1081(9) 0.9263(10) 0.039(3) Uani 0.217(12) 1 d PDU A 2
H109 H 0.4229 0.0785 0.9568 0.047 Uiso 0.217(12) 1 calc PR A 2
C110 C 0.3571(15) 0.1063(14) 0.8804(11) 0.054(5) Uani 0.217(12) 1 d PU A 2
H11D H 0.3648 0.1445 0.8529 0.081 Uiso 0.217(12) 1 calc PR A 2
H11E H 0.2941 0.1147 0.8963 0.081 Uiso 0.217(12) 1 calc PR A 2
H11F H 0.3536 0.0585 0.8619 0.081 Uiso 0.217(12) 1 calc PR A 2
C111 C 0.541(3) 0.0640(18) 0.9122(14) 0.042(5) Uani 0.217(12) 1 d PU A 2
H11G H 0.5188 0.0158 0.8975 0.063 Uiso 0.217(12) 1 calc PR A 2
H11H H 0.5914 0.0582 0.9463 0.063 Uiso 0.217(12) 1 calc PR A 2
H11I H 0.5727 0.0904 0.8838 0.063 Uiso 0.217(12) 1 calc PR A 2
C12 C 0.5198(3) 0.2808(2) 0.92320(17) 0.0530(10) Uani 1 1 d . A .
H12 H 0.5399 0.3187 0.9527 0.064 Uiso 1 1 calc R . .
C13 C 0.4364(3) 0.3144(3) 0.8821(2) 0.0652(12) Uani 1 1 d . . .
H13A H 0.4626 0.3582 0.8658 0.098 Uiso 1 1 calc R A .
H13B H 0.3790 0.3276 0.9015 0.098 Uiso 1 1 calc R . .
H13C H 0.4132 0.2793 0.8522 0.098 Uiso 1 1 calc R . .
C14 C 0.6167(3) 0.2652(3) 0.89693(18) 0.0591(11) Uani 1 1 d . . .
H14A H 0.6000 0.2316 0.8652 0.089 Uiso 1 1 calc R A .
H14B H 0.6689 0.2431 0.9252 0.089 Uiso 1 1 calc R . .
H14C H 0.6430 0.3110 0.8837 0.089 Uiso 1 1 calc R . .
B200 B 0.1367(2) 0.80201(17) 0.76702(13) 0.0240(6) Uani 1 1 d . . .
C201 C 0.0883(2) 0.72525(15) 0.73948(11) 0.0250(6) Uani 1 1 d . . .
C202 C -0.0027(2) 0.69603(16) 0.75347(12) 0.0274(6) Uani 1 1 d . . .
H202 H -0.0347 0.7199 0.7812 0.033 Uiso 1 1 calc R . .
C203 C -0.0477(2) 0.63323(16) 0.72808(12) 0.0282(6) Uani 1 1 d . . .
C204 C -0.0036(2) 0.59695(16) 0.68753(12) 0.0304(6) Uani 1 1 d . . .
H204 H -0.0330 0.5534 0.6709 0.036 Uiso 1 1 calc R . .
C205 C 0.0845(2) 0.62569(16) 0.67180(11) 0.0293(6) Uani 1 1 d . . .
C206 C 0.1290(2) 0.68877(16) 0.69692(11) 0.0269(6) Uani 1 1 d . . .
H206 H 0.1889 0.7076 0.6847 0.032 Uiso 1 1 calc R . .
C207 C -0.1455(3) 0.60666(18) 0.74443(15) 0.0403(8) Uani 1 1 d . . .
F1 F -0.22347(18) 0.65017(15) 0.72595(15) 0.0863(9) Uani 1 1 d . . .
F2 F -0.17211(19) 0.54060(12) 0.72475(11) 0.0658(7) Uani 1 1 d . . .
F3 F -0.1425(2) 0.60245(17) 0.79981(10) 0.0799(9) Uani 1 1 d . . .
C208 C 0.1351(3) 0.59023(19) 0.62734(14) 0.0419(8) Uani 1 1 d . . .
F4 F 0.1374(3) 0.63421(15) 0.58351(9) 0.0890(10) Uani 1 1 d . . .
F5 F 0.23261(17) 0.57395(14) 0.64499(10) 0.0624(6) Uani 1 1 d . . .
F6 F 0.09107(18) 0.52835(13) 0.60801(10) 0.0663(7) Uani 1 1 d . . .
C209 C 0.0665(2) 0.86456(15) 0.73086(11) 0.0256(6) Uani 1 1 d . . .
C210 C -0.0250(2) 0.88973(16) 0.74620(12) 0.0296(6) Uani 1 1 d . . .
H210 H -0.0435 0.8741 0.7809 0.036 Uiso 1 1 calc R . .
C211 C -0.0899(2) 0.93692(18) 0.71247(13) 0.0354(7) Uani 1 1 d . . .
C212 C -0.0646(3) 0.96225(18) 0.66214(13) 0.0380(7) Uani 1 1 d . . .
H212 H -0.1081 0.9953 0.6394 0.046 Uiso 1 1 calc R . .
C213 C 0.0259(2) 0.93806(16) 0.64572(12) 0.0326(7) Uani 1 1 d D B .
C214 C 0.0894(2) 0.88991(15) 0.67896(12) 0.0283(6) Uani 1 1 d . . .
H214 H 0.1502 0.8735 0.6663 0.034 Uiso 1 1 calc R . .
C215 C -0.1911(3) 0.9576(2) 0.72837(16) 0.0521(10) Uani 1 1 d . . .
F7 F -0.2138(2) 1.02790(16) 0.71837(12) 0.0796(8) Uani 1 1 d . . .
F8 F -0.26713(18) 0.91937(19) 0.70009(13) 0.0888(10) Uani 1 1 d . . .
F9 F -0.19504(19) 0.94808(18) 0.78287(10) 0.0814(9) Uani 1 1 d . . .
C216 C 0.0530(3) 0.96400(16) 0.59076(14) 0.0428(8) Uani 1 1 d D . .
F10 F 0.1371(8) 0.9344(7) 0.5765(5) 0.050(2) Uani 0.52(4) 1 d PDU B 1
F11 F 0.0702(11) 1.0360(3) 0.5911(4) 0.053(2) Uani 0.52(4) 1 d PDU B 1
F12 F -0.0224(8) 0.9520(10) 0.5482(3) 0.066(3) Uani 0.52(4) 1 d PDU B 1
F110 F 0.0434(13) 1.0349(3) 0.5830(5) 0.053(2) Uani 0.48(4) 1 d PDU B 2
F111 F -0.0014(11) 0.9303(8) 0.5473(3) 0.064(3) Uani 0.48(4) 1 d PDU B 2
F112 F 0.1516(6) 0.9492(9) 0.5858(5) 0.063(3) Uani 0.48(4) 1 d PDU B 2
C217 C 0.1305(2) 0.80742(15) 0.83441(11) 0.0239(6) Uani 1 1 d . . .
C218 C 0.1389(2) 0.87497(16) 0.86191(11) 0.0253(6) Uani 1 1 d . . .
H218 H 0.1424 0.9180 0.8403 0.030 Uiso 1 1 calc R . .
C219 C 0.1424(2) 0.88139(16) 0.91972(11) 0.0259(6) Uani 1 1 d . . .
C220 C 0.1372(2) 0.81989(17) 0.95278(12) 0.0283(6) Uani 1 1 d . . .
H220 H 0.1385 0.8240 0.9922 0.034 Uiso 1 1 calc R . .
C221 C 0.1301(2) 0.75234(17) 0.92659(12) 0.0282(6) Uani 1 1 d D C .
C222 C 0.1270(2) 0.74616(16) 0.86857(12) 0.0263(6) Uani 1 1 d . . .
H222 H 0.1223 0.6991 0.8519 0.032 Uiso 1 1 calc R . .
C223 C 0.1523(2) 0.95409(17) 0.94821(12) 0.0305(6) Uani 1 1 d . . .
F13 F 0.07459(16) 0.96703(12) 0.97694(9) 0.0495(5) Uani 1 1 d . . .
F14 F 0.23709(15) 0.95893(11) 0.98623(8) 0.0465(5) Uani 1 1 d . . .
F15 F 0.15400(16) 1.00937(10) 0.91265(8) 0.0440(5) Uani 1 1 d . . .
C224 C 0.1243(2) 0.68608(17) 0.96199(12) 0.0354(7) Uani 1 1 d D . .
F16 F 0.1941(3) 0.68331(19) 1.00715(14) 0.0712(13) Uani 0.760(5) 1 d PDU C 1
F17 F 0.0337(2) 0.67440(17) 0.97555(18) 0.0598(11) Uani 0.760(5) 1 d PDU C 1
F18 F 0.1435(3) 0.62228(14) 0.93495(13) 0.0576(10) Uani 0.760(5) 1 d PDU C 1
F116 F 0.0381(7) 0.6503(5) 0.9450(4) 0.070(3) Uani 0.240(5) 1 d PDU C 2
F117 F 0.1998(6) 0.6449(5) 0.9679(5) 0.064(3) Uani 0.240(5) 1 d PDU C 2
F118 F 0.1092(9) 0.7083(4) 1.0154(2) 0.055(3) Uani 0.240(5) 1 d PDU C 2
C225 C 0.2589(2) 0.80971(15) 0.76316(11) 0.0252(6) Uani 1 1 d . . .
C226 C 0.3050(2) 0.87718(17) 0.75646(12) 0.0300(6) Uani 1 1 d . . .
H226 H 0.2634 0.9196 0.7520 0.036 Uiso 1 1 calc R . .
C227 C 0.4101(2) 0.88427(18) 0.75613(13) 0.0351(7) Uani 1 1 d D D .
C228 C 0.4734(2) 0.82400(19) 0.76215(13) 0.0369(7) Uani 1 1 d . . .
H228 H 0.5447 0.8286 0.7611 0.044 Uiso 1 1 calc R . .
C229 C 0.4304(2) 0.75670(18) 0.76979(12) 0.0338(7) Uani 1 1 d D E .
C230 C 0.3255(2) 0.74999(17) 0.77088(11) 0.0284(6) Uani 1 1 d . . .
H230 H 0.2984 0.7032 0.7771 0.034 Uiso 1 1 calc R . .
C231 C 0.4527(2) 0.9578(2) 0.74607(16) 0.0522(10) Uani 1 1 d D . .
F19 F 0.5486(3) 0.9648(3) 0.7767(4) 0.077(2) Uani 0.615(17) 1 d PDU D 1
F20 F 0.4646(9) 0.9687(3) 0.6939(2) 0.085(2) Uani 0.615(17) 1 d PDU D 1
F21 F 0.3993(5) 1.0125(3) 0.7614(4) 0.0617(19) Uani 0.615(17) 1 d PDU D 1
F119 F 0.4121(12) 0.9814(6) 0.6929(3) 0.090(3) Uani 0.385(17) 1 d PDU D 2
F120 F 0.4215(10) 1.0082(4) 0.7791(5) 0.061(3) Uani 0.385(17) 1 d PDU D 2
F121 F 0.5500(5) 0.9629(5) 0.7472(7) 0.081(3) Uani 0.385(17) 1 d PDU D 2
C232 C 0.4951(3) 0.6896(2) 0.77366(13) 0.0482(9) Uani 1 1 d D . .
F22 F 0.5925(3) 0.7054(3) 0.7991(3) 0.0675(16) Uani 0.681(16) 1 d PDU E 1
F23 F 0.5061(8) 0.6628(4) 0.72452(16) 0.078(2) Uani 0.681(16) 1 d PDU E 1
F24 F 0.4642(5) 0.6380(3) 0.8054(3) 0.0540(15) Uani 0.681(16) 1 d PDU E 1
F122 F 0.4587(11) 0.6442(5) 0.7288(4) 0.061(3) Uani 0.319(16) 1 d PDU E 2
F123 F 0.4863(12) 0.6477(6) 0.8174(4) 0.057(4) Uani 0.319(16) 1 d PDU E 2
F124 F 0.5913(5) 0.6988(6) 0.7704(8) 0.078(3) Uani 0.319(16) 1 d PDU E 2
C801 C 0.3965(15) 0.5538(11) 0.9223(9) 0.133(6) Uani 0.50 1 d PDU . .
H80A H 0.3486 0.5598 0.9492 0.199 Uiso 0.50 1 calc PR . .
H80B H 0.3588 0.5392 0.8857 0.199 Uiso 0.50 1 calc PR . .
H80C H 0.4318 0.6000 0.9183 0.199 Uiso 0.50 1 calc PR . .
C802 C 0.4685(12) 0.4999(9) 0.9417(3) 0.121(3) Uani 0.50 1 d PDU . .
H80D H 0.4389 0.4515 0.9305 0.145 Uiso 0.50 1 calc PR . .
H80E H 0.5295 0.5065 0.9229 0.145 Uiso 0.50 1 calc PR . .
C803 C 0.5000 0.5000 1.0000 0.117(2) Uani 1 2 d SDU . .
H80F H 0.4383 0.4854 1.0160 0.140 Uiso 0.50 1 calc PR . .
H80G H 0.5112 0.5521 1.0098 0.140 Uiso 0.50 1 calc PR . .
C804 C 0.5808(9) 0.4635(8) 1.0331(5) 0.113(3) Uani 0.50 1 d PDU . .
H80H H 0.5611 0.4118 1.0262 0.135 Uiso 0.50 1 calc PR . .
H80I H 0.6377 0.4714 1.0114 0.135 Uiso 0.50 1 calc PR . .
C805 C 0.6331(14) 0.4607(10) 1.0884(6) 0.108(4) Uani 0.50 1 d PDU . .
H80J H 0.6781 0.5032 1.0954 0.162 Uiso 0.50 1 calc PR . .
H80K H 0.6741 0.4160 1.0935 0.162 Uiso 0.50 1 calc PR . .
H80L H 0.5835 0.4609 1.1148 0.162 Uiso 0.50 1 calc PR . .

loop_
_atom_site_aniso_label
_atom_site_aniso_U_11
_atom_site_aniso_U_22
_atom_site_aniso_U_33
_atom_site_aniso_U_23
_atom_site_aniso_U_13
_atom_site_aniso_U_12
Rh1 0.02147(13) 0.03043(14) 0.02822(13) -0.00103(9) 0.00442(9) 0.00393(9)
P1 0.0220(4) 0.0419(4) 0.0300(4) -0.0027(3) 0.0055(3) 0.0030(3)
B1 0.0322(19) 0.045(2) 0.042(2) -0.0037(17) 0.0136(16) 0.0030(16)
N1 0.0253(13) 0.0409(16) 0.0472(16) 0.0064(12) 0.0032(11) 0.0070(11)
C1 0.048(2) 0.056(2) 0.043(2) 0.0089(17) -0.0010(16) 0.0071(18)
B2 0.0265(17) 0.0331(18) 0.046(2) 0.0011(16) 0.0025(15) 0.0013(15)
N2 0.0246(13) 0.0383(15) 0.0531(17) 0.0039(13) 0.0121(12) 0.0041(11)
C2 0.042(2) 0.044(2) 0.062(2) 0.0139(17) 0.0168(17) 0.0012(16)
B3 0.0287(18) 0.034(2) 0.054(2) 0.0066(17) 0.0087(16) 0.0054(15)
N3 0.0306(14) 0.0352(15) 0.0613(18) -0.0089(13) 0.0138(13) 0.0058(12)
C3 0.045(2) 0.046(2) 0.075(3) -0.020(2) 0.0161(19) -0.0026(17)
C4 0.0226(15) 0.0481(19) 0.0388(17) -0.0017(14) 0.0045(13) 0.0087(13)
C5 0.0348(18) 0.051(2) 0.052(2) 0.0104(17) 0.0068(15) 0.0160(16)
C6 0.0316(17) 0.056(2) 0.0336(16) 0.0094(15) 0.0034(13) 0.0123(16)
C7 0.0274(16) 0.064(2) 0.0297(16) -0.0100(15) -0.0015(13) 0.0052(15)
C8 0.0242(16) 0.063(2) 0.0428(19) -0.0111(17) -0.0015(14) 0.0013(15)
C9 0.033(2) 0.044(3) 0.028(2) -0.004(2) 0.0094(19) -0.0005(19)
C10 0.035(2) 0.039(3) 0.045(3) -0.010(2) 0.008(2) -0.0012(19)
C11 0.039(3) 0.054(5) 0.045(4) -0.008(3) 0.017(3) 0.007(3)
C109 0.033(6) 0.053(6) 0.032(6) -0.013(5) 0.010(5) 0.003(5)
C110 0.051(7) 0.059(8) 0.053(8) -0.013(7) 0.008(7) 0.001(6)
C111 0.046(8) 0.044(9) 0.041(9) -0.006(7) 0.018(7) 0.006(7)
C12 0.040(2) 0.070(3) 0.052(2) 0.0152(19) 0.0162(17) -0.0023(18)
C13 0.060(3) 0.068(3) 0.072(3) 0.030(2) 0.025(2) 0.004(2)
C14 0.039(2) 0.090(3) 0.052(2) 0.006(2) 0.0174(17) -0.012(2)
B200 0.0272(16) 0.0212(15) 0.0245(15) -0.0033(12) 0.0067(12) -0.0015(12)
C201 0.0283(14) 0.0242(14) 0.0220(13) 0.0008(11) 0.0023(11) -0.0007(11)
C202 0.0296(15) 0.0262(14) 0.0269(14) -0.0022(11) 0.0060(11) -0.0005(12)
C203 0.0274(15) 0.0271(15) 0.0300(14) 0.0022(12) 0.0037(12) -0.0028(12)
C204 0.0377(17) 0.0252(15) 0.0274(14) -0.0041(12) 0.0023(12) -0.0073(13)
C205 0.0351(16) 0.0300(15) 0.0225(13) -0.0027(12) 0.0037(12) -0.0021(12)
C206 0.0300(15) 0.0289(15) 0.0223(13) 0.0003(11) 0.0057(11) -0.0041(12)
C207 0.0391(18) 0.0339(18) 0.050(2) -0.0033(15) 0.0130(15) -0.0086(14)
F1 0.0341(12) 0.0659(17) 0.163(3) 0.0278(18) 0.0281(15) 0.0039(12)
F2 0.0649(15) 0.0459(13) 0.0946(18) -0.0216(12) 0.0378(13) -0.0306(11)
F3 0.0813(18) 0.113(2) 0.0538(14) -0.0131(14) 0.0383(13) -0.0483(16)
C208 0.052(2) 0.0410(19) 0.0345(17) -0.0136(15) 0.0134(15) -0.0098(16)
F4 0.168(3) 0.0749(18) 0.0339(12) 0.0018(12) 0.0465(16) 0.0124(19)
F5 0.0488(13) 0.0799(17) 0.0647(14) -0.0286(12) 0.0282(11) -0.0068(12)
F6 0.0646(15) 0.0655(15) 0.0736(15) -0.0478(13) 0.0260(12) -0.0209(12)
C209 0.0282(14) 0.0237(14) 0.0251(13) -0.0047(11) 0.0046(11) -0.0034(11)
C210 0.0294(15) 0.0314(16) 0.0279(14) -0.0049(12) 0.0039(12) -0.0018(12)
C211 0.0322(16) 0.0373(17) 0.0353(16) -0.0100(14) 0.0008(13) 0.0045(13)
C212 0.0435(19) 0.0311(17) 0.0360(17) -0.0013(13) -0.0050(14) 0.0062(14)
C213 0.0435(18) 0.0247(15) 0.0292(15) -0.0016(12) 0.0036(13) -0.0038(13)
C214 0.0301(15) 0.0260(15) 0.0291(14) -0.0021(12) 0.0051(12) -0.0031(12)
C215 0.040(2) 0.064(3) 0.050(2) -0.0146(19) -0.0001(16) 0.0173(18)
F7 0.0700(17) 0.0778(18) 0.0896(19) -0.0085(15) 0.0079(14) 0.0433(15)
F8 0.0327(12) 0.123(2) 0.110(2) -0.051(2) 0.0075(13) -0.0021(14)
F9 0.0575(15) 0.135(3) 0.0570(15) 0.0022(15) 0.0240(12) 0.0449(16)
C216 0.055(2) 0.0372(19) 0.0351(17) 0.0060(14) 0.0027(16) -0.0021(16)
F10 0.068(4) 0.050(4) 0.039(3) 0.005(3) 0.028(3) 0.016(3)
F11 0.053(4) 0.051(3) 0.056(4) 0.012(2) 0.010(3) -0.020(3)
F12 0.069(4) 0.093(6) 0.031(3) 0.014(3) -0.007(3) -0.030(4)
F110 0.070(5) 0.033(3) 0.053(4) 0.017(2) 0.007(3) 0.012(3)
F111 0.088(5) 0.072(5) 0.035(3) -0.016(3) 0.015(3) -0.026(4)
F112 0.067(4) 0.065(5) 0.060(5) 0.019(4) 0.021(3) -0.010(3)
C217 0.0201(13) 0.0263(14) 0.0257(13) -0.0031(11) 0.0039(10) -0.0008(11)
C218 0.0223(13) 0.0272(14) 0.0265(14) -0.0005(11) 0.0038(11) 0.0005(11)
C219 0.0202(13) 0.0304(15) 0.0270(14) -0.0032(12) 0.0041(11) 0.0043(11)
C220 0.0200(13) 0.0408(17) 0.0243(14) 0.0022(12) 0.0045(11) -0.0004(12)
C221 0.0183(13) 0.0349(16) 0.0309(15) 0.0041(12) 0.0022(11) -0.0021(12)
C222 0.0217(13) 0.0267(14) 0.0303(15) 0.0003(12) 0.0030(11) -0.0014(11)
C223 0.0268(15) 0.0374(17) 0.0266(14) -0.0022(13) 0.0016(12) 0.0068(13)
F13 0.0464(12) 0.0542(13) 0.0511(12) -0.0178(10) 0.0180(9) 0.0119(10)
F14 0.0407(11) 0.0441(11) 0.0478(11) -0.0164(9) -0.0158(9) 0.0102(9)
F15 0.0628(13) 0.0298(10) 0.0380(10) -0.0052(8) 0.0027(9) 0.0000(9)
C224 0.0319(16) 0.0401(18) 0.0340(16) 0.0089(14) 0.0045(13) -0.0058(14)
F16 0.080(2) 0.061(2) 0.059(2) 0.0329(17) -0.0326(18) -0.0285(18)
F17 0.0401(16) 0.0453(18) 0.103(3) 0.0294(18) 0.0400(17) 0.0078(13)
F18 0.087(2) 0.0339(15) 0.0573(19) 0.0113(13) 0.0283(17) 0.0159(15)
F116 0.070(5) 0.065(5) 0.072(5) 0.016(5) 0.001(5) -0.027(4)
F117 0.062(5) 0.060(5) 0.075(6) 0.027(5) 0.022(4) 0.012(4)
F118 0.089(6) 0.043(4) 0.035(4) 0.014(3) 0.020(4) -0.006(4)
C225 0.0270(14) 0.0266(15) 0.0223(13) -0.0051(11) 0.0047(11) 0.0001(11)
C226 0.0271(15) 0.0305(15) 0.0342(15) -0.0092(12) 0.0102(12) -0.0011(12)
C227 0.0299(16) 0.0377(18) 0.0402(17) -0.0145(14) 0.0133(13) -0.0063(13)
C228 0.0251(15) 0.052(2) 0.0344(16) -0.0127(15) 0.0055(12) 0.0027(14)
C229 0.0352(17) 0.0437(18) 0.0223(14) -0.0050(13) 0.0037(12) 0.0107(14)
C230 0.0331(16) 0.0300(15) 0.0226(14) -0.0018(12) 0.0054(11) 0.0037(12)
C231 0.039(2) 0.046(2) 0.077(3) -0.022(2) 0.0293(19) -0.0140(17)
F19 0.041(2) 0.073(3) 0.119(5) -0.027(3) 0.021(2) -0.027(2)
F20 0.126(5) 0.058(3) 0.085(3) -0.014(2) 0.066(3) -0.039(3)
F21 0.040(3) 0.039(2) 0.111(5) -0.019(2) 0.028(3) -0.0126(18)
F119 0.100(6) 0.076(5) 0.098(5) 0.019(4) 0.026(4) -0.039(5)
F120 0.062(5) 0.048(4) 0.072(5) -0.029(3) 0.011(4) -0.015(3)
F121 0.048(4) 0.076(4) 0.130(6) -0.002(5) 0.052(4) -0.016(3)
C232 0.048(2) 0.060(2) 0.0371(18) 0.0013(17) 0.0085(16) 0.0231(18)
F22 0.039(2) 0.090(3) 0.072(4) 0.004(2) 0.0027(18) 0.0272(18)
F23 0.112(4) 0.088(3) 0.0385(19) 0.0023(19) 0.025(2) 0.065(3)
F24 0.059(3) 0.045(2) 0.056(3) 0.002(2) 0.004(2) 0.019(2)
F122 0.075(6) 0.063(5) 0.046(4) -0.018(4) 0.007(4) 0.044(4)
F123 0.079(6) 0.049(5) 0.037(4) -0.007(4) -0.007(4) 0.017(4)
F124 0.054(4) 0.082(5) 0.102(7) 0.006(5) 0.028(4) 0.026(4)
C801 0.133(7) 0.123(7) 0.141(7) -0.001(5) 0.016(5) 0.008(5)
C802 0.119(5) 0.115(5) 0.126(5) -0.006(4) 0.015(4) 0.001(4)
C803 0.117(4) 0.110(4) 0.124(4) 0.003(3) 0.023(3) 0.007(3)
C804 0.114(4) 0.113(4) 0.111(4) -0.004(4) 0.012(4) 0.005(4)
C805 0.108(6) 0.103(6) 0.110(6) -0.001(5) 0.007(5) 0.004(5)

loop_
_atom_type_symbol
_atom_type_description
_atom_type_scat_dispersion_real
_atom_type_scat_dispersion_imag
_atom_type_scat_source
C C 0.0033 0.0016 'International Tables Vol C Tables 4.2.6.8 and 6.1.1.4'
H H 0.0000 0.0000 'International Tables Vol C Tables 4.2.6.8 and 6.1.1.4'
B B 0.0013 0.0007 'International Tables Vol C Tables 4.2.6.8 and 6.1.1.4'
N N 0.0061 0.0033 'International Tables Vol C Tables 4.2.6.8 and 6.1.1.4'
F F 0.0171 0.0103 'International Tables Vol C Tables 4.2.6.8 and 6.1.1.4'
P P 0.1023 0.0942 'International Tables Vol C Tables 4.2.6.8 and 6.1.1.4'
Rh Rh -1.1178 0.9187 'International Tables Vol C Tables 4.2.6.8 and 6.1.1.4'

loop_
_geom_angle_atom_site_label_1
_geom_angle_atom_site_label_2
_geom_angle_atom_site_label_3
_geom_angle
_geom_angle_site_symmetry_1
_geom_angle_site_symmetry_3
_geom_angle_publ_flag
C7 Rh1 C6 39.57(15) . . ?
C7 Rh1 P1 82.90(10) . . ?
C6 Rh1 P1 83.31(10) . . ?
C4 P1 C9 110.4(2) . . ?
C4 P1 C12 106.48(17) . . ?
C9 P1 C12 102.6(3) . . ?
C4 P1 C109 98.6(7) . . ?
C9 P1 C109 21.2(7) . . ?
C12 P1 C109 123.5(8) . . ?
C4 P1 Rh1 97.76(10) . . ?
C9 P1 Rh1 123.24(17) . . ?
C12 P1 Rh1 115.46(14) . . ?
C109 P1 Rh1 109.9(7) . . ?
N3 B1 N2 110.8(3) . . ?
C1 N1 B3 111.8(3) . . ?
C1 N1 B2 110.2(3) . . ?
B3 N1 B2 111.7(3) . . ?
N2 B2 N1 108.7(3) . . ?
C2 N2 B1 110.7(3) . . ?
C2 N2 B2 110.0(3) . . ?
B1 N2 B2 112.9(3) . . ?
N3 B3 N1 108.7(3) . . ?
C3 N3 B1 110.2(3) . . ?
C3 N3 B3 110.7(3) . . ?
B1 N3 B3 112.6(3) . . ?
C8 C4 C5 101.4(3) . . ?
C8 C4 P1 104.4(2) . . ?
C5 C4 P1 103.9(2) . . ?
C6 C5 C4 100.8(3) . . ?
C7 C6 C5 107.9(3) . . ?
C7 C6 Rh1 70.16(19) . . ?
C5 C6 Rh1 115.4(2) . . ?
C6 C7 C8 108.6(3) . . ?
C6 C7 Rh1 70.27(18) . . ?
C8 C7 Rh1 116.2(2) . . ?
C7 C8 C4 100.5(3) . . ?
C10 C9 C11 110.7(5) . . ?
C10 C9 P1 111.5(4) . . ?
C11 C9 P1 112.5(4) . . ?
C110 C109 C111 113.4(19) . . ?
C110 C109 P1 115.5(15) . . ?
C111 C109 P1 115.7(16) . . ?
C13 C12 C14 112.3(3) . . ?
C13 C12 P1 113.3(3) . . ?
C14 C12 P1 112.9(3) . . ?
C225 B200 C217 104.4(2) . . ?
C225 B200 C209 113.1(2) . . ?
C217 B200 C209 111.9(2) . . ?
C225 B200 C201 112.2(2) . . ?
C217 B200 C201 112.1(2) . . ?
C209 B200 C201 103.3(2) . . ?
C206 C201 C202 115.6(3) . . ?
C206 C201 B200 122.4(2) . . ?
C202 C201 B200 121.7(2) . . ?
C203 C202 C201 122.3(3) . . ?
C204 C203 C202 120.7(3) . . ?
C204 C203 C207 120.4(3) . . ?
C202 C203 C207 118.9(3) . . ?
C203 C204 C205 118.3(3) . . ?
C204 C205 C206 121.0(3) . . ?
C204 C205 C208 121.2(3) . . ?
C206 C205 C208 117.8(3) . . ?
C205 C206 C201 122.1(3) . . ?
F1 C207 F2 106.2(3) . . ?
F1 C207 F3 106.0(3) . . ?
F2 C207 F3 105.7(3) . . ?
F1 C207 C203 112.1(3) . . ?
F2 C207 C203 113.4(3) . . ?
F3 C207 C203 112.9(3) . . ?
F6 C208 F5 105.8(3) . . ?
F6 C208 F4 107.5(3) . . ?
F5 C208 F4 104.6(3) . . ?
F6 C208 C205 113.7(3) . . ?
F5 C208 C205 112.8(3) . . ?
F4 C208 C205 111.7(3) . . ?
C210 C209 C214 115.9(3) . . ?
C210 C209 B200 122.3(2) . . ?
C214 C209 B200 121.4(2) . . ?
C211 C210 C209 122.3(3) . . ?
C212 C211 C210 120.6(3) . . ?
C212 C211 C215 118.9(3) . . ?
C210 C211 C215 120.4(3) . . ?
C211 C212 C213 118.4(3) . . ?
C214 C213 C212 120.8(3) . . ?
C214 C213 C216 120.4(3) . . ?
C212 C213 C216 118.8(3) . . ?
C213 C214 C209 122.0(3) . . ?
F8 C215 F9 107.3(4) . . ?
F8 C215 F7 106.5(3) . . ?
F9 C215 F7 105.2(3) . . ?
F8 C215 C211 111.9(3) . . ?
F9 C215 C211 112.9(3) . . ?
F7 C215 C211 112.5(4) . . ?
F110 C216 F111 108.6(5) . . ?
F110 C216 F10 115.6(7) . . ?
F111 C216 F10 88.9(7) . . ?
F110 C216 F12 90.6(7) . . ?
F111 C216 F12 21.1(7) . . ?
F10 C216 F12 107.0(5) . . ?
F110 C216 F11 16.3(7) . . ?
F111 C216 F11 122.3(7) . . ?
F10 C216 F11 104.8(5) . . ?
F12 C216 F11 105.9(5) . . ?
F110 C216 F112 104.9(5) . . ?
F111 C216 F112 104.5(5) . . ?
F10 C216 F112 16.4(8) . . ?
F12 C216 F112 121.1(7) . . ?
F11 C216 F112 91.9(8) . . ?
F110 C216 C213 114.0(5) . . ?
F111 C216 C213 112.0(5) . . ?
F10 C216 C213 114.8(4) . . ?
F12 C216 C213 111.9(4) . . ?
F11 C216 C213 111.7(4) . . ?
F112 C216 C213 112.1(5) . . ?
C222 C217 C218 116.1(2) . . ?
C222 C217 B200 123.0(2) . . ?
C218 C217 B200 120.6(2) . . ?
C219 C218 C217 122.4(3) . . ?
C220 C219 C218 120.5(3) . . ?
C220 C219 C223 118.0(2) . . ?
C218 C219 C223 121.5(3) . . ?
C221 C220 C219 118.1(3) . . ?
C220 C221 C222 121.1(3) . . ?
C220 C221 C224 118.2(3) . . ?
C222 C221 C224 120.6(3) . . ?
C221 C222 C217 121.7(3) . . ?
F15 C223 F14 107.2(3) . . ?
F15 C223 F13 106.6(2) . . ?
F14 C223 F13 105.2(2) . . ?
F15 C223 C219 113.2(2) . . ?
F14 C223 C219 112.2(2) . . ?
F13 C223 C219 111.9(3) . . ?
F117 C224 F17 128.5(5) . . ?
F117 C224 F16 55.3(5) . . ?
F17 C224 F16 110.0(3) . . ?
F117 C224 F116 111.9(6) . . ?
F17 C224 F116 38.5(5) . . ?
F16 C224 F116 134.3(5) . . ?
F117 C224 F18 48.5(6) . . ?
F17 C224 F18 102.7(3) . . ?
F16 C224 F18 101.6(3) . . ?
F116 C224 F18 69.2(5) . . ?
F117 C224 F118 107.2(5) . . ?
F17 C224 F118 63.3(4) . . ?
F16 C224 F118 55.1(4) . . ?
F116 C224 F118 101.1(5) . . ?
F18 C224 F118 138.2(4) . . ?
F117 C224 C221 116.8(4) . . ?
F17 C224 C221 113.9(3) . . ?
F16 C224 C221 114.4(3) . . ?
F116 C224 C221 110.1(4) . . ?
F18 C224 C221 113.0(2) . . ?
F118 C224 C221 108.5(4) . . ?
C226 C225 C230 115.5(3) . . ?
C226 C225 B200 122.2(3) . . ?
C230 C225 B200 122.1(3) . . ?
C227 C226 C225 122.3(3) . . ?
C228 C227 C226 120.9(3) . . ?
C228 C227 C231 120.1(3) . . ?
C226 C227 C231 119.0(3) . . ?
C227 C228 C229 118.2(3) . . ?
C228 C229 C230 120.8(3) . . ?
C228 C229 C232 120.0(3) . . ?
C230 C229 C232 119.2(3) . . ?
C229 C230 C225 122.4(3) . . ?
F121 C231 F20 75.1(5) . . ?
F121 C231 F21 121.2(6) . . ?
F20 C231 F21 107.6(5) . . ?
F121 C231 F120 109.7(5) . . ?
F20 C231 F120 124.3(6) . . ?
F21 C231 F120 21.2(6) . . ?
F121 C231 F19 30.9(5) . . ?
F20 C231 F19 105.4(4) . . ?
F21 C231 F19 105.6(4) . . ?
F120 C231 F19 87.6(6) . . ?
F121 C231 F119 104.1(5) . . ?
F20 C231 F119 31.3(5) . . ?
F21 C231 F119 82.6(6) . . ?
F120 C231 F119 103.0(5) . . ?
F19 C231 F119 131.7(5) . . ?
F121 C231 C227 117.5(5) . . ?
F20 C231 C227 113.5(3) . . ?
F21 C231 C227 114.3(4) . . ?
F120 C231 C227 111.9(5) . . ?
F19 C231 C227 109.8(4) . . ?
F119 C231 C227 109.3(4) . . ?
F124 C232 F23 75.5(6) . . ?
F124 C232 F24 121.4(7) . . ?
F23 C232 F24 109.9(4) . . ?
F124 C232 F123 109.2(6) . . ?
F23 C232 F123 122.4(6) . . ?
F24 C232 F123 18.2(7) . . ?
F124 C232 F22 30.2(6) . . ?
F23 C232 F22 104.9(4) . . ?
F24 C232 F22 104.2(4) . . ?
F123 C232 F22 87.6(7) . . ?
F124 C232 F122 104.9(5) . . ?
F23 C232 F122 31.4(5) . . ?
F24 C232 F122 85.3(6) . . ?
F123 C232 F122 102.0(6) . . ?
F22 C232 F122 131.6(5) . . ?
F124 C232 C229 116.6(5) . . ?
F23 C232 C229 113.2(3) . . ?
F24 C232 C229 113.7(3) . . ?
F123 C232 C229 114.2(5) . . ?
F22 C232 C229 110.2(3) . . ?
F122 C232 C229 108.5(4) . . ?
C803 C802 C801 114.6(13) . . ?
C802 C803 C804 130.8(8) . . ?
C805 C804 C803 141.2(14) . . ?

loop_
_geom_bond_atom_site_label_1
_geom_bond_atom_site_label_2
_geom_bond_distance
_geom_bond_site_symmetry_2
_geom_bond_publ_flag
Rh1 C7 2.094(3) . ?
Rh1 C6 2.096(3) . ?
Rh1 P1 2.2354(8) . ?
P1 C4 1.837(3) . ?
P1 C9 1.849(4) . ?
P1 C12 1.864(4) . ?
P1 C109 1.900(10) . ?
B1 N3 1.566(5) . ?
B1 N2 1.567(5) . ?
N1 C1 1.490(5) . ?
N1 B3 1.573(5) . ?
N1 B2 1.576(5) . ?
B2 N2 1.567(5) . ?
N2 C2 1.501(4) . ?
B3 N3 1.570(5) . ?
N3 C3 1.496(5) . ?
C4 C8 1.525(5) . ?
C4 C5 1.536(5) . ?
C5 C6 1.517(5) . ?
C6 C7 1.418(5) . ?
C7 C8 1.518(5) . ?
C9 C10 1.526(8) . ?
C9 C11 1.527(10) . ?
C109 C110 1.49(3) . ?
C109 C111 1.57(4) . ?
C12 C13 1.497(6) . ?
C12 C14 1.539(5) . ?
B200 C225 1.638(4) . ?
B200 C217 1.640(4) . ?
B200 C209 1.640(4) . ?
B200 C201 1.643(4) . ?
C201 C206 1.398(4) . ?
C201 C202 1.404(4) . ?
C202 C203 1.394(4) . ?
C203 C204 1.381(4) . ?
C203 C207 1.490(4) . ?
C204 C205 1.382(4) . ?
C205 C206 1.393(4) . ?
C205 C208 1.495(4) . ?
C207 F1 1.326(4) . ?
C207 F2 1.329(4) . ?
C207 F3 1.330(4) . ?
C208 F6 1.327(4) . ?
C208 F5 1.328(4) . ?
C208 F4 1.332(4) . ?
C209 C210 1.396(4) . ?
C209 C214 1.408(4) . ?
C210 C211 1.391(4) . ?
C211 C212 1.385(5) . ?
C211 C215 1.495(5) . ?
C212 C213 1.388(5) . ?
C213 C214 1.386(4) . ?
C213 C216 1.500(4) . ?
C215 F8 1.325(5) . ?
C215 F9 1.332(5) . ?
C215 F7 1.338(5) . ?
C216 F110 1.317(5) . ?
C216 F111 1.328(6) . ?
C216 F10 1.328(5) . ?
C216 F12 1.334(5) . ?
C216 F11 1.340(6) . ?
C216 F112 1.354(6) . ?
C217 C222 1.397(4) . ?
C217 C218 1.401(4) . ?
C218 C219 1.391(4) . ?
C219 C220 1.388(4) . ?
C219 C223 1.496(4) . ?
C220 C221 1.387(4) . ?
C221 C222 1.396(4) . ?
C221 C224 1.492(4) . ?
C223 F15 1.329(4) . ?
C223 F14 1.338(3) . ?
C223 F13 1.344(4) . ?
C224 F117 1.242(6) . ?
C224 F17 1.307(4) . ?
C224 F16 1.315(4) . ?
C224 F116 1.325(6) . ?
C224 F18 1.381(4) . ?
C224 F118 1.392(6) . ?
C225 C226 1.399(4) . ?
C225 C230 1.400(4) . ?
C226 C227 1.397(4) . ?
C227 C228 1.381(5) . ?
C227 C231 1.494(5) . ?
C228 C229 1.383(5) . ?
C229 C230 1.395(4) . ?
C229 C232 1.493(5) . ?
C231 F121 1.286(6) . ?
C231 F20 1.304(5) . ?
C231 F21 1.312(5) . ?
C231 F120 1.326(6) . ?
C231 F19 1.374(5) . ?
C231 F119 1.379(6) . ?
C232 F124 1.297(6) . ?
C232 F23 1.310(4) . ?
C232 F24 1.320(5) . ?
C232 F123 1.322(6) . ?
C232 F22 1.370(5) . ?
C232 F122 1.390(6) . ?
C801 C802 1.402(6) . ?
C802 C803 1.402(6) . ?
C803 C804 1.403(7) . ?
C804 C805 1.402(6) . ?
